data_7225065
loop_
_publ_author_name
'van Megen, M.'
'Frank, W.'
'Reiss, G. J.'

_publ_section_title
;
 A detailed comparative structural study of the hydrogen bonded networks
 in solids, obtained by the reaction of 4,4&#x2032;-bipyridine and varied
 alkane-\a,\w-diphosphonic acids
;
_journal_issue 20
_journal_name_full CrystEngComm
_journal_page_first 3574
_journal_paper_doi 10.1039/C5CE02156A
_journal_volume 18
_journal_year 2016
_chemical_formula_sum 'C28 H52 N2 O12 P4'
_chemical_formula_weight 732.59
_chemical_name_systematic
;
 ?
;
_space_group_crystal_system monoclinic
_space_group_IT_number 7
_space_group_name_Hall 'P -2yc'
_space_group_name_H-M_alt 'P 1 c 1'
_symmetry_space_group_name_Hall 'P -2yc'
_symmetry_space_group_name_H-M 'P 1 c 1'
_atom_sites_solution_hydrogens geom
_audit_creation_method SHELXL-2014
_audit_update_record
;
2015-10-25 deposited with the CCDC.
2016-04-11 downloaded from the CCDC.
;
_cell_angle_alpha 90
_cell_angle_beta 90.59(3)
_cell_angle_gamma 90
_cell_formula_units_Z 4
_cell_length_a 42.860(9)
_cell_length_b 11.426(2)
_cell_length_c 7.3826(15)
_cell_measurement_reflns_used 12351
_cell_measurement_temperature 173(2)
_cell_measurement_theta_max 26.913
_cell_measurement_theta_min 2.020
_cell_volume 3615.2(12)
_computing_structure_refinement 'SHELXL-2014 (Sheldrick, 2014)'
_diffrn_ambient_temperature 173(2)
_diffrn_measured_fraction_theta_full 0.978
_diffrn_measured_fraction_theta_max 0.947
_diffrn_measurement_device_type Xcalibur-EOS
_diffrn_radiation_type MoK\a
_diffrn_radiation_wavelength 0.71073
_diffrn_reflns_av_R_equivalents 0.0399
_diffrn_reflns_av_unetI/netI 0.0350
_diffrn_reflns_Laue_measured_fraction_full 0.978
_diffrn_reflns_Laue_measured_fraction_max 0.947
_diffrn_reflns_limit_h_max 54
_diffrn_reflns_limit_h_min -53
_diffrn_reflns_limit_k_max 14
_diffrn_reflns_limit_k_min -14
_diffrn_reflns_limit_l_max 9
_diffrn_reflns_limit_l_min -9
_diffrn_reflns_number 26931
_diffrn_reflns_point_group_measured_fraction_full 0.831
_diffrn_reflns_point_group_measured_fraction_max 0.787
_diffrn_reflns_theta_full 25.000
_diffrn_reflns_theta_max 26.913
_diffrn_reflns_theta_min 2.020
_exptl_absorpt_coefficient_mu 0.268
_exptl_absorpt_correction_T_max 0.267
_exptl_absorpt_correction_T_min 0.244
_exptl_absorpt_correction_type multi-scan
_exptl_absorpt_process_details shelxl
_exptl_crystal_colour colourless
_exptl_crystal_density_diffrn 1.346
_exptl_crystal_description platelet
_exptl_crystal_F_000 1560
_exptl_crystal_size_max 0.36
_exptl_crystal_size_mid 0.11
_exptl_crystal_size_min 0.02
_refine_diff_density_max 0.332
_refine_diff_density_min -0.266
_refine_diff_density_rms 0.052
_refine_ls_abs_structure_details
;
 Flack x determined using 3796 quotients [(I+)-(I-)]/[(I+)+(I-)]
 (Parsons, Flack and Wagner, Acta Cryst. B69 (2013) 249-259).
;
_refine_ls_abs_structure_Flack 0.06(7)
_refine_ls_extinction_method none
_refine_ls_goodness_of_fit_ref 1.131
_refine_ls_hydrogen_treatment constr
_refine_ls_matrix_type full
_refine_ls_number_parameters 841
_refine_ls_number_reflns 12351
_refine_ls_number_restraints 2
_refine_ls_restrained_S_all 1.131
_refine_ls_R_factor_all 0.0598
_refine_ls_R_factor_gt 0.0504
_refine_ls_shift/su_max 0.001
_refine_ls_shift/su_mean 0.000
_refine_ls_structure_factor_coef Fsqd
_refine_ls_weighting_details 'w=1/[\s^2^(Fo^2^)+(0.0358P)^2^+3.3292P] where P=(Fo^2^+2Fc^2^)/3'
_refine_ls_weighting_scheme calc
_refine_ls_wR_factor_gt 0.1039
_refine_ls_wR_factor_ref 0.1079
_reflns_Friedel_coverage 0.661
_reflns_Friedel_fraction_full 0.683
_reflns_Friedel_fraction_max 0.627
_reflns_number_gt 11004
_reflns_number_total 12351
_reflns_threshold_expression 'I > 2\s(I)'
_cod_data_source_file c5ce02156a2.cif
_cod_data_source_block no_311
_cod_depositor_comments 'Adding full bibliography for 7225062--7225069.cif.'
_cod_database_code 7225065
_shelx_space_group_comment
;
The symmetry employed for this shelxl refinement is uniquely defined
by the following loop, which should always be used as a source of
symmetry information in preference to the above space-group names.
They are only intended as comments.
;
_shelxl_version_number 2014-3

loop_
_space_group_symop_operation_xyz
'x, y, z'
'x, -y, z+1/2'

loop_
_atom_site_label
_atom_site_type_symbol
_atom_site_fract_x
_atom_site_fract_y
_atom_site_fract_z
_atom_site_U_iso_or_equiv
_atom_site_adp_type
_atom_site_occupancy
_atom_site_site_symmetry_order
_atom_site_calc_flag
_atom_site_refinement_flags_posn
_atom_site_refinement_flags_adp
P1 P 0.75522(4) 0.89158(13) 0.50954(18) 0.0241(3) Uani 1 1 d . .
C1 C 0.78667(13) 0.8423(5) 0.6454(7) 0.0278(11) Uani 1 1 d . .
H1A H 0.7817 0.8553 0.7717 0.033 Uiso 1 1 calc R U
H1B H 0.7891 0.7586 0.6281 0.033 Uiso 1 1 calc R U
O1 O 0.72443(9) 0.8430(3) 0.5819(5) 0.0305(9) Uani 1 1 d . .
O9 O 1.10993(11) 0.4695(3) 0.0655(5) 0.0289(9) Uani 1 1 d . .
H9 H 1.1093 0.4464 0.1705 0.043 Uiso 1 1 calc R U
C9 C 1.02298(14) 0.8442(6) 0.7959(8) 0.0400(14) Uani 1 1 d . .
H9A H 1.0224 0.7597 0.7831 0.048 Uiso 1 1 calc R U
H9B H 1.0219 0.8623 0.9240 0.048 Uiso 1 1 calc R U
N2 N 0.70489(13) 0.3604(4) 1.0125(6) 0.0290(11) Uani 1 1 d . .
H2C H 0.7109 0.2892 1.0268 0.035 Uiso 1 1 calc R U
O2 O 0.76159(10) 0.8583(3) 0.3122(5) 0.0331(9) Uani 1 1 d . .
P2 P 1.05946(4) 0.89808(13) 0.70855(18) 0.0264(3) Uani 1 1 d . .
C2 C 0.81796(13) 0.9034(5) 0.6035(7) 0.0313(12) Uani 1 1 d . .
H2A H 0.8218 0.8980 0.4745 0.038 Uiso 1 1 calc R U
H2B H 0.8163 0.9857 0.6342 0.038 Uiso 1 1 calc R U
N3 N 0.15888(13) 1.1379(4) 0.6304(6) 0.0286(11) Uani 1 1 d . .
H3C H 0.1526 1.2094 0.6258 0.034 Uiso 1 1 calc R U
O3 O 0.75451(11) 1.0290(3) 0.5166(5) 0.0283(9) Uani 1 1 d . .
H3 H 0.7572 1.0508 0.6214 0.043 Uiso 1 1 calc R U
P3 P 1.10892(4) 0.60658(13) 0.06252(18) 0.0239(3) Uani 1 1 d . .
C3 C 0.84561(14) 0.8510(6) 0.7061(8) 0.0381(14) Uani 1 1 d . .
H3A H 0.8426 0.8619 0.8350 0.046 Uiso 1 1 calc R U
H3B H 0.8464 0.7675 0.6828 0.046 Uiso 1 1 calc R U
C39 C 0.67553(14) 0.7123(5) 0.9573(7) 0.0233(12) Uani 1 1 d . .
C38 C 0.65008(14) 0.7440(5) 0.8519(7) 0.0259(12) Uani 1 1 d . .
H38C H 0.6389 0.6871 0.7889 0.031 Uiso 1 1 calc R U
C37 C 0.64127(15) 0.8596(6) 0.8399(8) 0.0283(13) Uani 1 1 d . .
H37C H 0.6239 0.8802 0.7703 0.034 Uiso 1 1 calc R U
C36 C 0.52410(15) 0.6027(7) -0.1533(8) 0.0350(14) Uani 1 1 d . .
H36A H 0.5194 0.6303 -0.2748 0.042 Uiso 1 1 calc R U
H36B H 0.5230 0.5179 -0.1551 0.042 Uiso 1 1 calc R U
C35 C 0.49878(17) 0.6494(7) -0.0237(9) 0.0372(16) Uani 1 1 d . .
H35A H 0.5046 0.6294 0.0997 0.045 Uiso 1 1 calc R U
H35B H 0.4981 0.7341 -0.0323 0.045 Uiso 1 1 calc R U
C34 C 0.46652(17) 0.6013(7) -0.0637(10) 0.0434(16) Uani 1 1 d . .
H34A H 0.4668 0.5170 -0.0478 0.052 Uiso 1 1 calc R U
H34B H 0.4612 0.6172 -0.1893 0.052 Uiso 1 1 calc R U
C33 C 0.44118(17) 0.6537(7) 0.0582(10) 0.0419(17) Uani 1 1 d . .
H33A H 0.4466 0.6375 0.1837 0.050 Uiso 1 1 calc R U
H33B H 0.4410 0.7380 0.0427 0.050 Uiso 1 1 calc R U
C32 C 0.40868(16) 0.6066(7) 0.0191(10) 0.0425(16) Uani 1 1 d . .
H32A H 0.4089 0.5225 0.0363 0.051 Uiso 1 1 calc R U
H32B H 0.4035 0.6216 -0.1070 0.051 Uiso 1 1 calc R U
C7 C 0.96358(15) 0.8471(7) 0.7712(10) 0.0514(18) Uani 1 1 d . .
H7A H 0.9631 0.7632 0.7511 0.062 Uiso 1 1 calc R U
H7B H 0.9626 0.8604 0.9008 0.062 Uiso 1 1 calc R U
P7 P 0.26089(4) 0.68361(13) 0.28521(18) 0.0245(3) Uani 1 1 d . .
O7 O 1.13908(10) 0.6541(3) 0.1407(5) 0.0326(9) Uani 1 1 d . .
O10 O 0.80295(12) 0.6385(3) -0.0397(5) 0.0394(11) Uani 1 1 d . .
C10 C 1.07628(12) 0.6542(4) 0.1974(7) 0.0255(11) Uani 1 1 d . .
H10A H 1.0807 0.6374 0.3238 0.031 Uiso 1 1 calc R U
H10B H 1.0740 0.7383 0.1850 0.031 Uiso 1 1 calc R U
C29 C 0.32476(16) 0.6704(6) 0.2064(9) 0.0351(15) Uani 1 1 d . .
H29A H 0.3279 0.6476 0.3318 0.042 Uiso 1 1 calc R U
H29B H 0.3264 0.7549 0.1997 0.042 Uiso 1 1 calc R U
O11 O 0.77542(9) 0.6457(3) 0.2656(5) 0.0316(9) Uani 1 1 d . .
H11 H 0.7751 0.7174 0.2634 0.047 Uiso 1 1 calc R U
C11 C 1.04577(13) 0.5957(5) 0.1435(8) 0.0334(12) Uani 1 1 d . .
H11A H 1.0472 0.5127 0.1699 0.040 Uiso 1 1 calc R U
H11B H 1.0427 0.6042 0.0138 0.040 Uiso 1 1 calc R U
O12 O 0.80304(10) 0.4653(3) 0.1690(5) 0.0323(9) Uani 1 1 d . .
H12 H 0.8015 0.4464 0.2757 0.048 Uiso 1 1 calc R U
C12 C 1.01719(14) 0.6465(6) 0.2416(8) 0.0391(14) Uani 1 1 d . .
H12A H 1.0195 0.6326 0.3706 0.047 Uiso 1 1 calc R U
H12B H 1.0165 0.7305 0.2226 0.047 Uiso 1 1 calc R U
O22 O 0.57283(12) 0.5803(4) 0.0732(6) 0.0345(10) Uani 1 1 d . .
C22 C 0.48123(17) 0.8413(7) 0.4859(10) 0.0423(17) Uani 1 1 d . .
H22A H 0.4767 0.8587 0.3597 0.051 Uiso 1 1 calc R U
H22B H 0.4806 0.7569 0.5000 0.051 Uiso 1 1 calc R U
O13 O 0.63434(10) 0.8518(4) 0.4161(5) 0.0303(10) Uani 1 1 d . .
C13 C 0.98701(15) 0.5939(7) 0.1766(10) 0.0469(17) Uani 1 1 d . .
H13A H 0.9873 0.5106 0.2023 0.056 Uiso 1 1 calc R U
H13B H 0.9855 0.6032 0.0462 0.056 Uiso 1 1 calc R U
C14 C 0.95770(14) 0.6474(7) 0.2623(9) 0.0475(16) Uani 1 1 d . .
H14A H 0.9583 0.6329 0.3917 0.057 Uiso 1 1 calc R U
H14B H 0.9580 0.7315 0.2441 0.057 Uiso 1 1 calc R U
O16 O 0.29128(12) 0.9201(4) 0.5485(5) 0.0334(10) Uani 1 1 d . .
C16 C 0.89807(15) 0.6511(7) 0.2630(10) 0.0496(17) Uani 1 1 d . .
H16A H 0.8978 0.6360 0.3922 0.059 Uiso 1 1 calc R U
H16B H 0.8985 0.7353 0.2460 0.059 Uiso 1 1 calc R U
O15 O 0.60299(12) 0.6810(4) 0.3295(6) 0.0333(10) Uani 1 1 d . .
H15 H 0.5914 0.6593 0.2472 0.050 Uiso 1 1 calc R U
C15 C 0.92753(15) 0.5987(7) 0.1845(10) 0.0503(17) Uani 1 1 d . .
H15A H 0.9272 0.5148 0.2046 0.060 Uiso 1 1 calc R U
H15B H 0.9273 0.6115 0.0546 0.060 Uiso 1 1 calc R U
P5 P 0.60344(4) 0.81716(13) 0.33629(18) 0.0237(3) Uani 1 1 d . .
C5 C 0.90446(16) 0.8511(6) 0.7457(10) 0.0482(16) Uani 1 1 d . .
H5A H 0.9043 0.7675 0.7235 0.058 Uiso 1 1 calc R U
H5B H 0.9028 0.8630 0.8754 0.058 Uiso 1 1 calc R U
C56 C 0.18879(15) 1.1157(5) 0.6649(7) 0.0293(13) Uani 1 1 d . .
H56C H 0.2026 1.1772 0.6843 0.035 Uiso 1 1 calc R U
C55 C 0.19943(16) 1.0022(5) 0.6723(7) 0.0278(13) Uani 1 1 d . .
H55C H 0.2205 0.9877 0.6952 0.033 Uiso 1 1 calc R U
C54 C 0.17315(14) 0.6960(5) 0.5706(8) 0.0278(12) Uani 1 1 d . .
H54C H 0.1559 0.7137 0.4980 0.033 Uiso 1 1 calc R U
C53 C 0.18295(15) 0.5823(5) 0.5892(8) 0.0282(13) Uani 1 1 d . .
H53C H 0.1724 0.5229 0.5282 0.034 Uiso 1 1 calc R U
C52 C 0.22298(16) 0.6393(5) 0.7825(8) 0.0295(13) Uani 1 1 d . .
H52C H 0.2401 0.6186 0.8540 0.035 Uiso 1 1 calc R U
C51 C 0.21422(15) 0.7547(5) 0.7702(8) 0.0287(13) Uani 1 1 d . .
H51C H 0.2250 0.8120 0.8345 0.034 Uiso 1 1 calc R U
C50 C 0.18908(14) 0.7842(5) 0.6607(7) 0.0249(12) Uani 1 1 d . .
O5 O 1.05946(11) 1.0322(3) 0.7261(5) 0.0355(9) Uani 1 1 d . .
H5 H 1.0599 1.0503 0.8336 0.053 Uiso 1 1 calc R U
C25 C 0.39774(17) 0.8978(8) 0.6839(9) 0.0447(17) Uani 1 1 d . .
H25A H 0.4029 0.8814 0.8096 0.054 Uiso 1 1 calc R U
H25B H 0.3976 0.9822 0.6691 0.054 Uiso 1 1 calc R U
C26 C 0.36519(17) 0.8518(7) 0.6444(9) 0.0383(16) Uani 1 1 d . .
H26A H 0.3655 0.7670 0.6518 0.046 Uiso 1 1 calc R U
H26B H 0.3593 0.8729 0.5214 0.046 Uiso 1 1 calc R U
C27 C 0.34031(15) 0.8988(7) 0.7746(8) 0.0354(14) Uani 1 1 d . .
H27A H 0.3413 0.9836 0.7754 0.042 Uiso 1 1 calc R U
H27B H 0.3452 0.8718 0.8962 0.042 Uiso 1 1 calc R U
P8 P 0.56284(4) 0.64515(14) -0.09485(18) 0.0256(3) Uani 1 1 d . .
C8 C 0.99473(15) 0.8960(6) 0.7003(10) 0.0468(16) Uani 1 1 d . .
H8A H 0.9961 0.8799 0.5716 0.056 Uiso 1 1 calc R U
H8B H 0.9949 0.9803 0.7161 0.056 Uiso 1 1 calc R U
O8 O 1.10348(10) 0.6415(3) -0.1329(5) 0.0318(9) Uani 1 1 d . .
O21 O 0.26195(12) 0.8207(3) 0.2926(6) 0.0309(9) Uani 1 1 d . .
H21 H 0.2704 0.8416 0.3873 0.046 Uiso 1 1 calc R U
C21 C 0.51414(16) 0.8840(6) 0.5309(9) 0.0360(15) Uani 1 1 d . .
H21A H 0.5148 0.9683 0.5161 0.043 Uiso 1 1 calc R U
H21B H 0.5187 0.8669 0.6571 0.043 Uiso 1 1 calc R U
P4 P 0.80394(4) 0.59997(13) 0.15411(18) 0.0260(3) Uani 1 1 d . .
C4 C 0.87633(15) 0.9055(6) 0.6528(10) 0.0460(16) Uani 1 1 d . .
H4A H 0.8758 0.9883 0.6814 0.055 Uiso 1 1 calc R U
H4B H 0.8787 0.8981 0.5227 0.055 Uiso 1 1 calc R U
C49 C 0.17898(14) 0.9090(5) 0.6457(7) 0.0246(12) Uani 1 1 d . .
C48 C 0.14766(15) 0.9349(5) 0.6107(8) 0.0283(13) Uani 1 1 d . .
H48C H 0.1333 0.8750 0.5932 0.034 Uiso 1 1 calc R U
C47 C 0.13819(16) 1.0513(6) 0.6025(8) 0.0328(14) Uani 1 1 d . .
H47C H 0.1174 1.0693 0.5774 0.039 Uiso 1 1 calc R U
C46 C 0.68162(15) 0.9159(6) 1.0305(8) 0.0315(14) Uani 1 1 d . .
H46C H 0.6923 0.9751 1.0913 0.038 Uiso 1 1 calc R U
C45 C 0.69120(14) 0.8017(5) 1.0488(8) 0.0283(13) Uani 1 1 d . .
H45C H 0.7082 0.7839 1.1228 0.034 Uiso 1 1 calc R U
C44 C 0.66458(15) 0.4961(5) 0.9473(7) 0.0267(13) Uani 1 1 d . .
H44C H 0.6438 0.5105 0.9168 0.032 Uiso 1 1 calc R U
C43 C 0.67534(15) 0.3822(5) 0.9672(7) 0.0276(13) Uani 1 1 d . .
H43C H 0.6617 0.3201 0.9486 0.033 Uiso 1 1 calc R U
C42 C 0.72513(14) 0.4470(5) 1.0361(8) 0.0278(12) Uani 1 1 d . .
H42C H 0.7457 0.4297 1.0665 0.033 Uiso 1 1 calc R U
C41 C 0.71627(15) 0.5617(5) 1.0163(8) 0.0283(13) Uani 1 1 d . .
H41C H 0.7309 0.6212 1.0313 0.034 Uiso 1 1 calc R U
C40 C 0.68547(14) 0.5892(5) 0.9739(7) 0.0245(12) Uani 1 1 d . .
O4 O 1.06414(13) 0.8623(4) 0.5158(5) 0.0410(11) Uani 1 1 d . .
P6 P 0.30154(4) 0.85471(14) 0.71659(18) 0.0270(3) Uani 1 1 d . .
C6 C 0.93531(16) 0.9011(7) 0.6827(10) 0.0516(17) Uani 1 1 d . .
H6A H 0.9367 0.8905 0.5527 0.062 Uiso 1 1 calc R U
H6B H 0.9355 0.9846 0.7065 0.062 Uiso 1 1 calc R U
O6 O 1.08560(9) 0.8512(3) 0.8335(5) 0.0304(8) Uani 1 1 d . .
H6 H 1.0884 0.7815 0.8127 0.046 Uiso 1 1 calc R U
N1 N 0.65735(12) 0.9420(4) 0.9271(6) 0.0268(11) Uani 1 1 d . .
H1C H 0.6518 1.0139 0.9158 0.032 Uiso 1 1 calc R U
C31 C 0.38293(18) 0.6593(7) 0.1373(10) 0.0446(18) Uani 1 1 d . .
H31A H 0.3875 0.6411 0.2632 0.054 Uiso 1 1 calc R U
H31B H 0.3833 0.7437 0.1244 0.054 Uiso 1 1 calc R U
C23 C 0.45572(19) 0.8950(8) 0.6021(11) 0.0491(17) Uani 1 1 d . .
H23A H 0.4609 0.8818 0.7286 0.059 Uiso 1 1 calc R U
H23B H 0.4554 0.9788 0.5821 0.059 Uiso 1 1 calc R U
O23 O 0.56395(11) 0.7771(4) -0.0720(5) 0.0325(10) Uani 1 1 d . .
C24 C 0.42339(19) 0.8465(7) 0.5641(10) 0.0459(18) Uani 1 1 d . .
H24A H 0.4239 0.7623 0.5809 0.055 Uiso 1 1 calc R U
H24B H 0.4180 0.8615 0.4383 0.055 Uiso 1 1 calc R U
O24 O 0.58438(11) 0.6150(4) -0.2617(5) 0.0358(11) Uani 1 1 d . .
H24 H 0.5774 0.5576 -0.3149 0.054 Uiso 1 1 calc R U
C28 C 0.29232(15) 0.6334(6) 0.1452(8) 0.0296(14) Uani 1 1 d . .
H28A H 0.2916 0.5486 0.1405 0.035 Uiso 1 1 calc R U
H28B H 0.2888 0.6621 0.0230 0.035 Uiso 1 1 calc R U
N4 N 0.20720(13) 0.5567(4) 0.6929(6) 0.0294(11) Uani 1 1 d . .
H4C H 0.2130 0.4849 0.7030 0.035 Uiso 1 1 calc R U
C30 C 0.35055(17) 0.6151(7) 0.0901(10) 0.0416(17) Uani 1 1 d . .
H30A H 0.3501 0.5309 0.1057 0.050 Uiso 1 1 calc R U
H30B H 0.3462 0.6318 -0.0365 0.050 Uiso 1 1 calc R U
O14 O 0.59898(11) 0.8682(4) 0.1474(5) 0.0325(10) Uani 1 1 d . .
H14 H 0.5838 0.8375 0.0982 0.049 Uiso 1 1 calc R U
C17 C 0.86838(14) 0.6030(6) 0.1779(9) 0.0431(15) Uani 1 1 d . .
H17A H 0.8682 0.5187 0.1925 0.052 Uiso 1 1 calc R U
H17B H 0.8685 0.6197 0.0491 0.052 Uiso 1 1 calc R U
O17 O 0.30033(11) 0.7230(4) 0.6939(5) 0.0328(10) Uani 1 1 d . .
C18 C 0.83822(14) 0.6538(5) 0.2596(8) 0.0349(13) Uani 1 1 d . .
H18A H 0.8386 0.7384 0.2484 0.042 Uiso 1 1 calc R U
H18B H 0.8377 0.6349 0.3876 0.042 Uiso 1 1 calc R U
O18 O 0.28017(11) 0.8844(4) 0.8839(5) 0.0342(10) Uani 1 1 d . .
H18 H 0.2839 0.9511 0.9189 0.051 Uiso 1 1 calc R U
C19 C 0.57202(16) 0.8669(6) 0.4775(8) 0.0305(14) Uani 1 1 d . .
H19A H 0.5756 0.8377 0.5993 0.037 Uiso 1 1 calc R U
H19B H 0.5727 0.9517 0.4830 0.037 Uiso 1 1 calc R U
O19 O 0.26563(11) 0.6318(3) 0.4740(5) 0.0296(10) Uani 1 1 d . .
H19 H 0.2754 0.6783 0.5375 0.044 Uiso 1 1 calc R U
C20 C 0.53941(16) 0.8301(6) 0.4158(9) 0.0363(15) Uani 1 1 d . .
H20A H 0.5362 0.8535 0.2906 0.044 Uiso 1 1 calc R U
H20B H 0.5378 0.7455 0.4216 0.044 Uiso 1 1 calc R U
O20 O 0.23005(11) 0.6497(4) 0.2052(6) 0.0306(10) Uani 1 1 d . .

loop_
_atom_site_aniso_label
_atom_site_aniso_U_11
_atom_site_aniso_U_22
_atom_site_aniso_U_33
_atom_site_aniso_U_23
_atom_site_aniso_U_13
_atom_site_aniso_U_12
P1 0.0284(8) 0.0201(6) 0.0237(6) -0.0006(5) -0.0022(6) 0.0015(6)
C1 0.027(3) 0.028(3) 0.028(3) 0.005(2) 0.000(2) 0.004(2)
O1 0.028(2) 0.0247(19) 0.039(2) -0.0042(17) -0.0026(18) -0.0015(16)
O9 0.034(2) 0.0222(19) 0.0307(19) 0.0012(16) -0.0032(18) -0.0024(19)
C9 0.030(3) 0.048(4) 0.042(3) 0.013(3) -0.001(3) -0.004(3)
N2 0.037(3) 0.021(2) 0.029(2) 0.0020(19) -0.001(2) 0.005(2)
O2 0.045(2) 0.0273(18) 0.0271(18) -0.0042(16) -0.0041(17) 0.0080(18)
P2 0.0302(7) 0.0232(7) 0.0258(7) 0.0012(6) -0.0029(6) 0.0016(6)
C2 0.026(3) 0.036(3) 0.031(3) -0.002(2) -0.004(2) 0.004(2)
N3 0.034(3) 0.020(2) 0.032(2) 0.0017(19) 0.000(2) 0.004(2)
O3 0.034(2) 0.0215(18) 0.0293(19) -0.0018(16) -0.0033(17) 0.0024(19)
P3 0.0243(7) 0.0209(7) 0.0264(7) -0.0008(6) -0.0010(6) 0.0009(6)
C3 0.030(3) 0.044(3) 0.040(3) 0.000(3) -0.004(3) 0.005(3)
C39 0.020(3) 0.027(3) 0.023(3) -0.001(2) 0.001(2) -0.004(2)
C38 0.022(3) 0.027(3) 0.028(3) -0.001(2) -0.001(2) 0.003(3)
C37 0.023(3) 0.035(3) 0.027(3) 0.002(2) -0.002(2) 0.002(3)
C36 0.025(3) 0.043(4) 0.037(3) -0.005(3) -0.003(3) -0.001(3)
C35 0.028(4) 0.047(4) 0.036(3) -0.009(3) 0.002(3) 0.002(3)
C34 0.029(4) 0.052(4) 0.049(4) -0.010(4) 0.000(3) -0.007(4)
C33 0.021(3) 0.061(5) 0.043(4) -0.004(3) 0.002(3) 0.003(3)
C32 0.023(3) 0.055(4) 0.049(4) -0.006(4) 0.000(3) 0.001(4)
C7 0.026(3) 0.070(5) 0.059(4) 0.014(4) -0.004(3) -0.003(3)
P7 0.0251(8) 0.0216(7) 0.0269(7) -0.0001(6) -0.0009(6) -0.0036(6)
O7 0.032(2) 0.0250(19) 0.041(2) -0.0003(17) -0.0045(19) -0.0034(17)
O10 0.066(3) 0.027(2) 0.025(2) 0.0011(17) -0.002(2) 0.002(2)
C10 0.026(3) 0.024(3) 0.026(2) -0.003(2) 0.001(2) 0.004(2)
C29 0.029(4) 0.041(4) 0.035(3) -0.006(3) -0.003(3) -0.001(3)
O11 0.030(2) 0.0279(19) 0.036(2) -0.0034(17) -0.0004(17) 0.0000(17)
C11 0.028(3) 0.035(3) 0.037(3) -0.001(3) -0.003(2) 0.002(2)
O12 0.045(2) 0.0268(19) 0.0253(18) -0.0019(15) -0.0019(18) 0.0047(18)
C12 0.031(3) 0.052(4) 0.034(3) 0.000(3) 0.000(3) 0.005(3)
O22 0.044(3) 0.028(2) 0.031(2) 0.0018(17) -0.0089(19) -0.005(2)
C22 0.029(4) 0.056(5) 0.042(4) -0.004(3) -0.001(3) 0.002(4)
O13 0.022(2) 0.027(2) 0.042(2) -0.0027(18) -0.0063(19) -0.0032(18)
C13 0.030(3) 0.061(4) 0.050(4) 0.000(3) 0.004(3) 0.001(3)
C14 0.027(3) 0.068(5) 0.047(4) -0.003(3) 0.002(3) 0.004(3)
O16 0.044(3) 0.023(2) 0.033(2) 0.0013(17) -0.011(2) -0.003(2)
C16 0.028(3) 0.064(4) 0.056(4) -0.008(3) -0.001(3) 0.001(3)
O15 0.041(3) 0.026(2) 0.033(2) -0.0005(17) -0.011(2) -0.007(2)
C15 0.026(3) 0.069(5) 0.056(4) -0.003(4) 0.005(3) 0.006(3)
P5 0.0231(8) 0.0204(7) 0.0276(7) -0.0005(6) -0.0020(6) -0.0015(6)
C5 0.033(3) 0.060(4) 0.051(4) 0.002(3) -0.005(3) 0.006(3)
C56 0.031(3) 0.029(3) 0.029(3) -0.004(2) 0.001(2) -0.005(3)
C55 0.025(3) 0.024(3) 0.034(3) -0.003(2) -0.003(2) -0.001(2)
C54 0.021(3) 0.028(3) 0.034(3) -0.001(2) -0.004(2) -0.008(3)
C53 0.029(3) 0.015(3) 0.040(3) 0.000(2) -0.002(3) -0.001(2)
C52 0.030(3) 0.032(3) 0.027(3) -0.001(2) -0.001(3) 0.007(3)
C51 0.026(3) 0.030(3) 0.030(3) -0.007(2) -0.002(2) -0.001(3)
C50 0.022(3) 0.023(3) 0.030(3) 0.003(2) 0.003(2) 0.002(2)
O5 0.052(3) 0.0246(19) 0.030(2) 0.0023(16) -0.003(2) 0.0058(19)
C25 0.032(4) 0.061(5) 0.041(4) 0.000(4) -0.001(3) 0.005(4)
C26 0.028(4) 0.047(4) 0.039(4) 0.005(3) -0.002(3) 0.000(3)
C27 0.027(3) 0.046(4) 0.033(3) -0.004(3) -0.006(3) -0.004(3)
P8 0.0246(8) 0.0268(7) 0.0252(7) -0.0020(6) -0.0020(6) -0.0003(7)
C8 0.028(3) 0.056(4) 0.056(4) 0.007(3) -0.012(3) -0.002(3)
O8 0.040(2) 0.0280(19) 0.0270(19) 0.0010(16) 0.0009(17) 0.0091(18)
O21 0.038(3) 0.021(2) 0.034(2) 0.0008(17) -0.0115(19) -0.001(2)
C21 0.029(4) 0.041(4) 0.038(3) -0.006(3) -0.001(3) 0.001(3)
P4 0.0297(7) 0.0236(7) 0.0247(6) -0.0008(6) -0.0009(6) 0.0013(6)
C4 0.033(3) 0.052(4) 0.053(4) 0.002(3) -0.005(3) -0.003(3)
C49 0.026(3) 0.023(3) 0.025(3) -0.001(2) 0.000(2) 0.004(3)
C48 0.026(3) 0.022(3) 0.037(3) 0.001(2) 0.001(3) -0.004(2)
C47 0.028(3) 0.034(3) 0.036(3) 0.004(3) -0.004(3) 0.005(3)
C46 0.026(3) 0.034(4) 0.034(3) -0.002(3) 0.001(2) -0.005(3)
C45 0.021(3) 0.028(3) 0.036(3) 0.000(2) -0.002(2) 0.009(3)
C44 0.018(3) 0.031(3) 0.030(3) 0.000(2) -0.002(2) -0.003(2)
C43 0.032(3) 0.022(3) 0.028(3) -0.001(2) -0.003(2) -0.003(3)
C42 0.022(3) 0.028(3) 0.034(3) 0.000(2) -0.001(2) 0.002(2)
C41 0.022(3) 0.030(3) 0.034(3) -0.006(2) -0.001(2) -0.003(3)
C40 0.023(3) 0.028(3) 0.023(3) -0.001(2) 0.001(2) -0.003(3)
O4 0.067(3) 0.027(2) 0.029(2) -0.0015(17) -0.002(2) 0.008(2)
P6 0.0271(9) 0.0281(7) 0.0257(7) -0.0001(6) -0.0025(6) -0.0002(7)
C6 0.035(4) 0.067(5) 0.053(4) 0.008(4) -0.006(3) -0.002(3)
O6 0.028(2) 0.0268(19) 0.036(2) 0.0011(16) -0.0065(16) 0.0026(16)
N1 0.029(3) 0.017(2) 0.034(2) 0.002(2) 0.004(2) 0.001(2)
C31 0.030(4) 0.058(5) 0.045(4) -0.005(3) 0.003(3) 0.001(4)
C23 0.034(4) 0.063(5) 0.050(4) -0.002(4) -0.002(3) -0.003(4)
O23 0.041(3) 0.027(2) 0.029(2) 0.0023(17) -0.0055(19) 0.003(2)
C24 0.039(4) 0.053(4) 0.045(4) -0.003(3) -0.004(3) 0.003(4)
O24 0.032(3) 0.041(3) 0.035(2) -0.009(2) 0.0030(19) -0.008(2)
C28 0.024(3) 0.035(3) 0.030(3) -0.005(2) 0.000(2) 0.001(3)
N4 0.031(3) 0.024(2) 0.033(3) 0.005(2) 0.006(2) 0.004(2)
C30 0.029(4) 0.051(4) 0.045(4) -0.007(3) 0.005(3) 0.003(3)
O14 0.036(3) 0.033(2) 0.028(2) 0.0043(17) -0.0034(18) -0.0078(19)
C17 0.029(3) 0.061(4) 0.040(3) -0.005(3) 0.005(3) -0.002(3)
O17 0.042(3) 0.027(2) 0.029(2) 0.0008(17) -0.0076(19) 0.004(2)
C18 0.031(3) 0.037(3) 0.037(3) -0.009(2) -0.001(2) -0.004(3)
O18 0.034(3) 0.035(3) 0.034(2) -0.0120(19) 0.0057(19) -0.006(2)
C19 0.035(4) 0.030(3) 0.026(3) 0.000(2) 0.000(3) -0.008(3)
O19 0.036(3) 0.023(2) 0.030(2) 0.0007(16) 0.0018(18) -0.0018(18)
C20 0.028(4) 0.044(4) 0.037(3) -0.004(3) -0.003(3) -0.004(3)
O20 0.028(3) 0.025(2) 0.039(2) -0.0020(18) -0.0045(19) -0.0016(19)

loop_
_atom_type_symbol
_atom_type_description
_atom_type_scat_dispersion_real
_atom_type_scat_dispersion_imag
_atom_type_scat_source
C C 0.0033 0.0016 'International Tables Vol C Tables 4.2.6.8 and 6.1.1.4'
H H 0.0000 0.0000 'International Tables Vol C Tables 4.2.6.8 and 6.1.1.4'
N N 0.0061 0.0033 'International Tables Vol C Tables 4.2.6.8 and 6.1.1.4'
O O 0.0106 0.0060 'International Tables Vol C Tables 4.2.6.8 and 6.1.1.4'
P P 0.1023 0.0942 'International Tables Vol C Tables 4.2.6.8 and 6.1.1.4'

loop_
_geom_angle_atom_site_label_1
_geom_angle_atom_site_label_2
_geom_angle_atom_site_label_3
_geom_angle
O1 P1 O2 113.8(2)
O1 P1 O3 109.4(2)
O2 P1 O3 106.5(2)
O1 P1 C1 110.0(2)
O2 P1 C1 108.6(2)
O3 P1 C1 108.4(3)
C2 C1 P1 113.6(4)
C2 C1 H1A 108.8
P1 C1 H1A 108.8
C2 C1 H1B 108.8
P1 C1 H1B 108.8
H1A C1 H1B 107.7
P3 O9 H9 109.5
C8 C9 P2 113.0(4)
C8 C9 H9A 109.0
P2 C9 H9A 109.0
C8 C9 H9B 109.0
P2 C9 H9B 109.0
H9A C9 H9B 107.8
C42 N2 C43 120.8(5)
C42 N2 H2C 119.6
C43 N2 H2C 119.6
O4 P2 O5 110.7(2)
O4 P2 O6 111.7(3)
O5 P2 O6 107.3(2)
O4 P2 C9 111.8(3)
O5 P2 C9 108.0(3)
O6 P2 C9 107.1(3)
C3 C2 C1 113.3(5)
C3 C2 H2A 108.9
C1 C2 H2A 108.9
C3 C2 H2B 108.9
C1 C2 H2B 108.9
H2A C2 H2B 107.7
C56 N3 C47 121.5(5)
C56 N3 H3C 119.3
C47 N3 H3C 119.3
P1 O3 H3 109.5
O7 P3 O8 113.1(2)
O7 P3 O9 109.3(2)
O8 P3 O9 106.3(2)
O7 P3 C10 110.2(2)
O8 P3 C10 109.5(2)
O9 P3 C10 108.3(2)
C4 C3 C2 112.6(5)
C4 C3 H3A 109.1
C2 C3 H3A 109.1
C4 C3 H3B 109.1
C2 C3 H3B 109.1
H3A C3 H3B 107.8
C38 C39 C45 117.1(5)
C38 C39 C40 121.5(5)
C45 C39 C40 121.4(5)
C37 C38 C39 120.1(6)
C37 C38 H38C 119.9
C39 C38 H38C 119.9
N1 C37 C38 120.5(6)
N1 C37 H37C 119.7
C38 C37 H37C 119.7
C35 C36 P8 114.5(5)
C35 C36 H36A 108.6
P8 C36 H36A 108.6
C35 C36 H36B 108.6
P8 C36 H36B 108.6
H36A C36 H36B 107.6
C34 C35 C36 113.5(5)
C34 C35 H35A 108.9
C36 C35 H35A 108.9
C34 C35 H35B 108.9
C36 C35 H35B 108.9
H35A C35 H35B 107.7
C35 C34 C33 113.1(6)
C35 C34 H34A 108.9
C33 C34 H34A 108.9
C35 C34 H34B 108.9
C33 C34 H34B 108.9
H34A C34 H34B 107.8
C32 C33 C34 113.8(6)
C32 C33 H33A 108.8
C34 C33 H33A 108.8
C32 C33 H33B 108.8
C34 C33 H33B 108.8
H33A C33 H33B 107.7
C33 C32 C31 114.6(6)
C33 C32 H32A 108.6
C31 C32 H32A 108.6
C33 C32 H32B 108.6
C31 C32 H32B 108.6
H32A C32 H32B 107.6
C6 C7 C8 113.6(6)
C6 C7 H7A 108.9
C8 C7 H7A 108.9
C6 C7 H7B 108.9
C8 C7 H7B 108.9
H7A C7 H7B 107.7
O20 P7 O19 111.7(3)
O20 P7 O21 107.3(3)
O19 P7 O21 110.6(2)
O20 P7 C28 110.8(3)
O19 P7 C28 107.9(3)
O21 P7 C28 108.5(3)
C11 C10 P3 113.1(4)
C11 C10 H10A 109.0
P3 C10 H10A 109.0
C11 C10 H10B 109.0
P3 C10 H10B 109.0
H10A C10 H10B 107.8
C28 C29 C30 112.3(5)
C28 C29 H29A 109.1
C30 C29 H29A 109.1
C28 C29 H29B 109.1
C30 C29 H29B 109.1
H29A C29 H29B 107.9
P4 O11 H11 109.5
C10 C11 C12 113.4(5)
C10 C11 H11A 108.9
C12 C11 H11A 108.9
C10 C11 H11B 108.9
C12 C11 H11B 108.9
H11A C11 H11B 107.7
P4 O12 H12 109.5
C13 C12 C11 112.7(5)
C13 C12 H12A 109.1
C11 C12 H12A 109.1
C13 C12 H12B 109.1
C11 C12 H12B 109.1
H12A C12 H12B 107.8
C23 C22 C21 114.5(6)
C23 C22 H22A 108.6
C21 C22 H22A 108.6
C23 C22 H22B 108.6
C21 C22 H22B 108.6
H22A C22 H22B 107.6
C12 C13 C14 114.5(6)
C12 C13 H13A 108.6
C14 C13 H13A 108.6
C12 C13 H13B 108.6
C14 C13 H13B 108.6
H13A C13 H13B 107.6
C15 C14 C13 113.3(6)
C15 C14 H14A 108.9
C13 C14 H14A 108.9
C15 C14 H14B 108.9
C13 C14 H14B 108.9
H14A C14 H14B 107.7
C17 C16 C15 113.4(6)
C17 C16 H16A 108.9
C15 C16 H16A 108.9
C17 C16 H16B 108.9
C15 C16 H16B 108.9
H16A C16 H16B 107.7
P5 O15 H15 109.5
C14 C15 C16 114.8(6)
C14 C15 H15A 108.6
C16 C15 H15A 108.6
C14 C15 H15B 108.6
C16 C15 H15B 108.6
H15A C15 H15B 107.5
O13 P5 O14 111.2(3)
O13 P5 O15 106.7(3)
O14 P5 O15 110.6(2)
O13 P5 C19 110.6(3)
O14 P5 C19 108.7(3)
O15 P5 C19 108.9(3)
C4 C5 C6 113.5(6)
C4 C5 H5A 108.9
C6 C5 H5A 108.9
C4 C5 H5B 108.9
C6 C5 H5B 108.9
H5A C5 H5B 107.7
N3 C56 C55 120.5(6)
N3 C56 H56C 119.8
C55 C56 H56C 119.8
C56 C55 C49 120.5(6)
C56 C55 H55C 119.8
C49 C55 H55C 119.8
C53 C54 C50 119.5(6)
C53 C54 H54C 120.2
C50 C54 H54C 120.2
N4 C53 C54 120.5(6)
N4 C53 H53C 119.8
C54 C53 H53C 119.8
N4 C52 C51 120.7(6)
N4 C52 H52C 119.7
C51 C52 H52C 119.7
C52 C51 C50 118.9(6)
C52 C51 H51C 120.5
C50 C51 H51C 120.5
C51 C50 C54 118.8(6)
C51 C50 C49 120.0(5)
C54 C50 C49 121.2(6)
P2 O5 H5 109.5
C26 C25 C24 114.8(6)
C26 C25 H25A 108.6
C24 C25 H25A 108.6
C26 C25 H25B 108.6
C24 C25 H25B 108.6
H25A C25 H25B 107.5
C25 C26 C27 113.6(6)
C25 C26 H26A 108.8
C27 C26 H26A 108.8
C25 C26 H26B 108.8
C27 C26 H26B 108.8
H26A C26 H26B 107.7
C26 C27 P6 113.6(5)
C26 C27 H27A 108.8
P6 C27 H27A 108.8
C26 C27 H27B 108.8
P6 C27 H27B 108.8
H27A C27 H27B 107.7
O22 P8 O23 112.9(2)
O22 P8 O24 111.8(3)
O23 P8 O24 106.6(2)
O22 P8 C36 108.8(3)
O23 P8 C36 109.0(3)
O24 P8 C36 107.6(3)
C9 C8 C7 113.0(6)
C9 C8 H8A 109.0
C7 C8 H8A 109.0
C9 C8 H8B 109.0
C7 C8 H8B 109.0
H8A C8 H8B 107.8
P7 O21 H21 109.5
C20 C21 C22 114.3(6)
C20 C21 H21A 108.7
C22 C21 H21A 108.7
C20 C21 H21B 108.7
C22 C21 H21B 108.7
H21A C21 H21B 107.6
O10 P4 O12 111.1(2)
O10 P4 O11 112.9(3)
O12 P4 O11 105.9(2)
O10 P4 C18 109.5(3)
O12 P4 C18 109.7(3)
O11 P4 C18 107.6(2)
C3 C4 C5 113.9(6)
C3 C4 H4A 108.8
C5 C4 H4A 108.8
C3 C4 H4B 108.8
C5 C4 H4B 108.8
H4A C4 H4B 107.7
C55 C49 C48 117.9(6)
C55 C49 C50 122.6(6)
C48 C49 C50 119.6(5)
C47 C48 C49 119.3(6)
C47 C48 H48C 120.3
C49 C48 H48C 120.3
N3 C47 C48 120.4(6)
N3 C47 H47C 119.8
C48 C47 H47C 119.8
N1 C46 C45 120.3(6)
N1 C46 H46C 119.8
C45 C46 H46C 119.8
C46 C45 C39 120.4(6)
C46 C45 H45C 119.8
C39 C45 H45C 119.8
C43 C44 C40 119.0(6)
C43 C44 H44C 120.5
C40 C44 H44C 120.5
N2 C43 C44 121.1(6)
N2 C43 H43C 119.4
C44 C43 H43C 119.4
N2 C42 C41 121.3(6)
N2 C42 H42C 119.4
C41 C42 H42C 119.4
C42 C41 C40 120.1(6)
C42 C41 H41C 120.0
C40 C41 H41C 120.0
C41 C40 C44 117.6(6)
C41 C40 C39 120.5(5)
C44 C40 C39 121.9(6)
O16 P6 O17 113.0(2)
O16 P6 O18 111.7(3)
O17 P6 O18 106.2(2)
O16 P6 C27 108.7(3)
O17 P6 C27 109.7(3)
O18 P6 C27 107.3(3)
C7 C6 C5 114.4(6)
C7 C6 H6A 108.7
C5 C6 H6A 108.7
C7 C6 H6B 108.7
C5 C6 H6B 108.7
H6A C6 H6B 107.6
P2 O6 H6 109.5
C46 N1 C37 121.5(5)
C46 N1 H1C 119.2
C37 N1 H1C 119.2
C30 C31 C32 113.6(6)
C30 C31 H31A 108.8
C32 C31 H31A 108.8
C30 C31 H31B 108.8
C32 C31 H31B 108.8
H31A C31 H31B 107.7
C24 C23 C22 114.1(7)
C24 C23 H23A 108.7
C22 C23 H23A 108.7
C24 C23 H23B 108.7
C22 C23 H23B 108.7
H23A C23 H23B 107.6
C23 C24 C25 114.4(6)
C23 C24 H24A 108.7
C25 C24 H24A 108.7
C23 C24 H24B 108.7
C25 C24 H24B 108.7
H24A C24 H24B 107.6
P8 O24 H24 109.5
C29 C28 P7 115.4(4)
C29 C28 H28A 108.4
P7 C28 H28A 108.4
C29 C28 H28B 108.4
P7 C28 H28B 108.4
H28A C28 H28B 107.5
C53 N4 C52 121.6(5)
C53 N4 H4C 119.2
C52 N4 H4C 119.2
C31 C30 C29 113.4(6)
C31 C30 H30A 108.9
C29 C30 H30A 108.9
C31 C30 H30B 108.9
C29 C30 H30B 108.9
H30A C30 H30B 107.7
P5 O14 H14 109.5
C16 C17 C18 113.8(5)
C16 C17 H17A 108.8
C18 C17 H17A 108.8
C16 C17 H17B 108.8
C18 C17 H17B 108.8
H17A C17 H17B 107.7
C17 C18 P4 113.1(4)
C17 C18 H18A 109.0
P4 C18 H18A 109.0
C17 C18 H18B 109.0
P4 C18 H18B 109.0
H18A C18 H18B 107.8
P6 O18 H18 109.5
C20 C19 P5 115.3(4)
C20 C19 H19A 108.4
P5 C19 H19A 108.4
C20 C19 H19B 108.4
P5 C19 H19B 108.4
H19A C19 H19B 107.5
P7 O19 H19 109.5
C21 C20 C19 112.2(5)
C21 C20 H20A 109.2
C19 C20 H20A 109.2
C21 C20 H20B 109.2
C19 C20 H20B 109.2
H20A C20 H20B 107.9

loop_
_geom_bond_atom_site_label_1
_geom_bond_atom_site_label_2
_geom_bond_distance
P1 O1 1.533(4)
P1 O2 1.533(4)
P1 O3 1.571(4)
P1 C1 1.764(6)
C1 C2 1.546(8)
C1 H1A 0.9700
C1 H1B 0.9700
O9 P3 1.567(4)
O9 H9 0.8200
C9 C8 1.516(9)
C9 P2 1.805(6)
C9 H9A 0.9700
C9 H9B 0.9700
N2 C42 1.327(8)
N2 C43 1.330(8)
N2 H2C 0.8600
P2 O4 1.496(4)
P2 O5 1.538(4)
P2 O6 1.540(4)
C2 C3 1.523(8)
C2 H2A 0.9700
C2 H2B 0.9700
N3 C56 1.329(8)
N3 C47 1.343(8)
N3 H3C 0.8600
O3 H3 0.8200
P3 O7 1.512(4)
P3 O8 1.513(4)
P3 C10 1.809(5)
C3 C4 1.512(9)
C3 H3A 0.9700
C3 H3B 0.9700
C39 C38 1.381(8)
C39 C45 1.393(8)
C39 C40 1.475(8)
C38 C37 1.377(8)
C38 H38C 0.9300
C37 N1 1.329(8)
C37 H37C 0.9300
C36 C35 1.549(9)
C36 P8 1.778(7)
C36 H36A 0.9700
C36 H36B 0.9700
C35 C34 1.514(10)
C35 H35A 0.9700
C35 H35B 0.9700
C34 C33 1.539(9)
C34 H34A 0.9700
C34 H34B 0.9700
C33 C32 1.518(10)
C33 H33A 0.9700
C33 H33B 0.9700
C32 C31 1.536(10)
C32 H32A 0.9700
C32 H32B 0.9700
C7 C6 1.503(9)
C7 C8 1.544(9)
C7 H7A 0.9700
C7 H7B 0.9700
P7 O20 1.493(5)
P7 O19 1.526(4)
P7 O21 1.567(4)
P7 C28 1.800(6)
O10 P4 1.497(4)
C10 C11 1.518(8)
C10 H10A 0.9700
C10 H10B 0.9700
C29 C28 1.518(9)
C29 C30 1.542(9)
C29 H29A 0.9700
C29 H29B 0.9700
O11 P4 1.570(4)
O11 H11 0.8200
C11 C12 1.543(8)
C11 H11A 0.9700
C11 H11B 0.9700
O12 P4 1.543(4)
O12 H12 0.8200
C12 C13 1.501(9)
C12 H12A 0.9700
C12 H12B 0.9700
O22 P8 1.504(4)
C22 C23 1.526(10)
C22 C21 1.526(10)
C22 H22A 0.9700
C22 H22B 0.9700
O13 P5 1.497(5)
C13 C14 1.539(8)
C13 H13A 0.9700
C13 H13B 0.9700
C14 C15 1.515(9)
C14 H14A 0.9700
C14 H14B 0.9700
O16 P6 1.510(4)
C16 C17 1.516(9)
C16 C15 1.518(8)
C16 H16A 0.9700
C16 H16B 0.9700
O15 P5 1.557(4)
O15 H15 0.8200
C15 H15A 0.9700
C15 H15B 0.9700
P5 O14 1.522(4)
P5 C19 1.803(6)
C5 C4 1.515(9)
C5 C6 1.518(9)
C5 H5A 0.9700
C5 H5B 0.9700
C56 C55 1.375(8)
C56 H56C 0.9300
C55 C49 1.392(8)
C55 H55C 0.9300
C54 C53 1.371(8)
C54 C50 1.384(8)
C54 H54C 0.9300
C53 N4 1.317(8)
C53 H53C 0.9300
C52 N4 1.332(8)
C52 C51 1.374(9)
C52 H52C 0.9300
C51 C50 1.382(9)
C51 H51C 0.9300
C50 C49 1.494(8)
O5 H5 0.8200
C25 C26 1.516(10)
C25 C24 1.535(10)
C25 H25A 0.9700
C25 H25B 0.9700
C26 C27 1.540(9)
C26 H26A 0.9700
C26 H26B 0.9700
C27 P6 1.785(7)
C27 H27A 0.9700
C27 H27B 0.9700
P8 O23 1.518(4)
P8 O24 1.585(4)
C8 H8A 0.9700
C8 H8B 0.9700
O21 H21 0.8200
C21 C20 1.514(9)
C21 H21A 0.9700
C21 H21B 0.9700
P4 C18 1.766(6)
C4 H4A 0.9700
C4 H4B 0.9700
C49 C48 1.396(9)
C48 C47 1.392(8)
C48 H48C 0.9300
C47 H47C 0.9300
C46 N1 1.318(8)
C46 C45 1.375(9)
C46 H46C 0.9300
C45 H45C 0.9300
C44 C43 1.388(8)
C44 C40 1.403(8)
C44 H44C 0.9300
C43 H43C 0.9300
C42 C41 1.372(8)
C42 H42C 0.9300
C41 C40 1.389(8)
C41 H41C 0.9300
P6 O17 1.515(4)
P6 O18 1.582(4)
C6 H6A 0.9700
C6 H6B 0.9700
O6 H6 0.8200
N1 H1C 0.8600
C31 C30 1.514(10)
C31 H31A 0.9700
C31 H31B 0.9700
C23 C24 1.516(11)
C23 H23A 0.9700
C23 H23B 0.9700
C24 H24A 0.9700
C24 H24B 0.9700
O24 H24 0.8200
C28 H28A 0.9700
C28 H28B 0.9700
N4 H4C 0.8600
C30 H30A 0.9700
C30 H30B 0.9700
O14 H14 0.8200
C17 C18 1.545(8)
C17 H17A 0.9700
C17 H17B 0.9700
C18 H18A 0.9700
C18 H18B 0.9700
O18 H18 0.8200
C19 C20 1.525(9)
C19 H19A 0.9700
C19 H19B 0.9700
O19 H19 0.8200
C20 H20A 0.9700
C20 H20B 0.9700

loop_
_geom_hbond_atom_site_label_D
_geom_hbond_atom_site_label_H
_geom_hbond_atom_site_label_A
_geom_hbond_distance_DH
_geom_hbond_distance_HA
_geom_hbond_distance_DA
_geom_hbond_angle_DHA
_geom_hbond_site_symmetry_A
O14 H14 O23 0.82 1.66 2.431(6) 155.6 .
O15 H15 O22 0.82 1.75 2.554(6) 164.9 .
O21 H21 O16 0.82 1.73 2.528(6) 163.3 .
O19 H19 O17 0.82 1.65 2.426(6) 157.7 .
O11 H11 O2 0.82 1.75 2.524(5) 156.9 .
O5 H5 O4 0.82 1.68 2.462(6) 157.5 2_575
O3 H3 O2 0.82 1.76 2.550(5) 161.5 2_575
N1 H1C O13 0.86 1.71 2.555(6) 168.6 2_575
O18 H18 O16 0.82 1.78 2.585(6) 165.9 2_575
O6 H6 O8 0.82 1.77 2.527(5) 152.8 1_556
O9 H9 O8 0.82 1.78 2.580(5) 163.1 2_565
O12 H12 O10 0.82 1.67 2.456(5) 158.8 2_565
N2 H2C O1 0.86 1.67 2.521(6) 172.2 2_565
N4 H4C O20 0.86 1.70 2.556(7) 170.3 2_565
O24 H24 O22 0.82 1.79 2.588(6) 164.5 2_564
N3 H3C O7 0.86 1.67 2.524(6) 173.5 2_475

loop_
_geom_torsion_atom_site_label_1
_geom_torsion_atom_site_label_2
_geom_torsion_atom_site_label_3
_geom_torsion_atom_site_label_4
_geom_torsion
O1 P1 C1 C2 -170.0(4)
O2 P1 C1 C2 64.8(4)
O3 P1 C1 C2 -50.4(5)
C8 C9 P2 O4 -64.6(6)
C8 C9 P2 O5 57.4(6)
C8 C9 P2 O6 172.7(5)
P1 C1 C2 C3 -173.5(4)
C1 C2 C3 C4 175.6(5)
C45 C39 C38 C37 0.3(8)
C40 C39 C38 C37 179.6(5)
C39 C38 C37 N1 1.0(8)
P8 C36 C35 C34 -173.6(5)
C36 C35 C34 C33 -176.6(6)
C35 C34 C33 C32 179.7(7)
C34 C33 C32 C31 -179.1(7)
O7 P3 C10 C11 -171.6(4)
O8 P3 C10 C11 63.4(4)
O9 P3 C10 C11 -52.1(5)
P3 C10 C11 C12 -173.0(4)
C10 C11 C12 C13 175.7(5)
C11 C12 C13 C14 -176.4(6)
C12 C13 C14 C15 175.9(6)
C13 C14 C15 C16 -178.8(6)
C17 C16 C15 C14 178.2(6)
C47 N3 C56 C55 0.3(8)
N3 C56 C55 C49 -0.7(8)
C50 C54 C53 N4 0.5(9)
N4 C52 C51 C50 -1.2(8)
C52 C51 C50 C54 1.5(8)
C52 C51 C50 C49 179.7(5)
C53 C54 C50 C51 -1.2(8)
C53 C54 C50 C49 -179.3(5)
C24 C25 C26 C27 176.3(6)
C25 C26 C27 P6 174.9(5)
C35 C36 P8 O22 71.2(6)
C35 C36 P8 O23 -52.4(6)
C35 C36 P8 O24 -167.6(5)
P2 C9 C8 C7 178.3(5)
C6 C7 C8 C9 177.8(6)
C23 C22 C21 C20 179.7(7)
C2 C3 C4 C5 -177.2(6)
C6 C5 C4 C3 176.4(6)
C56 C55 C49 C48 0.3(8)
C56 C55 C49 C50 -177.1(5)
C51 C50 C49 C55 27.0(8)
C54 C50 C49 C55 -154.9(6)
C51 C50 C49 C48 -150.5(5)
C54 C50 C49 C48 27.6(8)
C55 C49 C48 C47 0.5(8)
C50 C49 C48 C47 178.0(5)
C56 N3 C47 C48 0.6(8)
C49 C48 C47 N3 -0.9(9)
N1 C46 C45 C39 0.5(9)
C38 C39 C45 C46 -1.0(8)
C40 C39 C45 C46 179.7(5)
C42 N2 C43 C44 -1.5(8)
C40 C44 C43 N2 0.6(8)
C43 N2 C42 C41 0.6(8)
N2 C42 C41 C40 1.1(9)
C42 C41 C40 C44 -1.9(8)
C42 C41 C40 C39 178.3(5)
C43 C44 C40 C41 1.1(8)
C43 C44 C40 C39 -179.2(5)
C38 C39 C40 C41 154.6(5)
C45 C39 C40 C41 -26.1(8)
C38 C39 C40 C44 -25.1(8)
C45 C39 C40 C44 154.1(5)
C26 C27 P6 O16 -71.8(6)
C26 C27 P6 O17 52.3(6)
C26 C27 P6 O18 167.3(5)
C8 C7 C6 C5 177.9(7)
C4 C5 C6 C7 -179.1(7)
C45 C46 N1 C37 0.8(8)
C38 C37 N1 C46 -1.6(8)
C33 C32 C31 C30 177.4(7)
C21 C22 C23 C24 -176.5(7)
C22 C23 C24 C25 178.5(7)
C26 C25 C24 C23 178.8(7)
C30 C29 C28 P7 174.9(5)
O20 P7 C28 C29 175.8(5)
O19 P7 C28 C29 -61.6(6)
O21 P7 C28 C29 58.3(6)
C54 C53 N4 C52 -0.1(9)
C51 C52 N4 C53 0.4(9)
C32 C31 C30 C29 -178.7(7)
C28 C29 C30 C31 174.7(6)
C15 C16 C17 C18 178.7(6)
C16 C17 C18 P4 178.2(5)
O10 P4 C18 C17 -64.1(5)
O12 P4 C18 C17 58.1(5)
O11 P4 C18 C17 172.9(4)
O13 P5 C19 C20 -176.4(5)
O14 P5 C19 C20 61.3(5)
O15 P5 C19 C20 -59.4(5)
C22 C21 C20 C19 -174.7(6)
P5 C19 C20 C21 -174.8(5)
